data_7215577
loop_
_publ_author_name
'Samai, Suman'
'Biradha, Kumar'

_publ_section_title
;
 Halogen&#x22EF;halogen interactions in assembling \b-sheets into 2D
 layers in the bis-(4-halo-phenylamido)alkanes and their co-crystals via
 inter-halogen interactions
;
_journal_coden_ASTM CRECF4
_journal_issue 3
_journal_name_full CrystEngComm
_journal_page_first 482
_journal_page_last 492
_journal_paper_doi 10.1039/b813263a
_journal_volume 11
_journal_year 2009
_chemical_formula_sum 'C22 H26 F2 N2 O2'
_chemical_formula_weight 388.45
_space_group_IT_number 15
_symmetry_cell_setting monoclinic
_symmetry_space_group_name_Hall '-C 2yc'
_symmetry_space_group_name_H-M 'C 1 2/c 1'
_atom_sites_solution_hydrogens geom
_atom_sites_solution_primary direct
_atom_sites_solution_secondary difmap
_audit_creation_method SHELXL-97
_cell_angle_alpha 90.00
_cell_angle_beta 99.817(2)
_cell_angle_gamma 90.00
_cell_formula_units_Z 8
_cell_length_a 18.1488(12)
_cell_length_b 5.0327(3)
_cell_length_c 43.840(3)
_cell_measurement_reflns_used 4263
_cell_measurement_temperature 293(2)
_cell_measurement_theta_max 27.00
_cell_measurement_theta_min 0.94
_cell_volume 3945.6(4)
_computing_structure_refinement 'SHELXL-97 (Sheldrick, 1997)'
_computing_structure_solution 'SHELXS-97 (Sheldrick, 1990)'
_diffrn_ambient_temperature 293(2)
_diffrn_measured_fraction_theta_full 0.988
_diffrn_measured_fraction_theta_max 0.988
_diffrn_measurement_device_type 'CCD APEX 2 BRUKER'
_diffrn_measurement_method hemisphere
_diffrn_radiation_monochromator graphite
_diffrn_radiation_source 'fine-focus sealed tube'
_diffrn_radiation_type MoK\a
_diffrn_radiation_wavelength 0.71073
_diffrn_reflns_av_R_equivalents 0.0382
_diffrn_reflns_av_sigmaI/netI 0.0269
_diffrn_reflns_limit_h_max 22
_diffrn_reflns_limit_h_min -22
_diffrn_reflns_limit_k_max 6
_diffrn_reflns_limit_k_min -6
_diffrn_reflns_limit_l_max 53
_diffrn_reflns_limit_l_min -56
_diffrn_reflns_number 25190
_diffrn_reflns_theta_full 27.00
_diffrn_reflns_theta_max 27.00
_diffrn_reflns_theta_min 0.94
_exptl_absorpt_coefficient_mu 0.097
_exptl_absorpt_correction_T_max 0.992
_exptl_absorpt_correction_T_min 0.987
_exptl_absorpt_correction_type multi-scan
_exptl_absorpt_process_details SADABS
_exptl_crystal_colour colorless
_exptl_crystal_density_diffrn 1.308
_exptl_crystal_density_meas ?
_exptl_crystal_density_method 'not measured'
_exptl_crystal_description Needle
_exptl_crystal_F_000 1648
_exptl_crystal_size_max 0.16
_exptl_crystal_size_mid 0.11
_exptl_crystal_size_min 0.08
_refine_diff_density_max 0.276
_refine_diff_density_min -0.244
_refine_diff_density_rms 0.061
_refine_ls_extinction_method none
_refine_ls_goodness_of_fit_ref 1.002
_refine_ls_hydrogen_treatment constr
_refine_ls_matrix_type full
_refine_ls_number_parameters 253
_refine_ls_number_reflns 4263
_refine_ls_number_restraints 0
_refine_ls_restrained_S_all 1.002
_refine_ls_R_factor_all 0.0843
_refine_ls_R_factor_gt 0.0520
_refine_ls_shift/su_max 0.001
_refine_ls_shift/su_mean 0.000
_refine_ls_structure_factor_coef Fsqd
_refine_ls_weighting_details 'calc w=1/[\s^2^(Fo^2^)+(0.0972P)^2^+1.8062P] where P=(Fo^2^+2Fc^2^)/3'
_refine_ls_weighting_scheme calc
_refine_ls_wR_factor_gt 0.1500
_refine_ls_wR_factor_ref 0.1700
_reflns_number_gt 2902
_reflns_number_total 4263
_reflns_threshold_expression >2sigma(I)
_cod_duplicate_entry 7200349
_cod_data_source_file b813263a.txt
_cod_data_source_block 5F
_cod_depositor_comments
;
The following automatic conversions were performed:

'_symmetry_cell_setting' value 'Monoclinic' changed to 'monoclinic'
according to
/usr/data/users/saulius/automatic-downloads/retrospective/RSC/lib/dictionaries/cif_core.dic
dictionary named 'cif_core.dic' version 2.4.2 from 2011-04-26.

Automatic conversion script
Id: cif_fix_values 2281 2013-09-26 08:29:07Z andrius 

The following automatic conversions were performed:

'_exptl_crystal_density_meas' value 'not measured' was changed to '?'
- the value is perceived as not measured.

Automatic conversion script
Id: cif_fix_values 3008 2015-01-20 13:52:24Z robertas 

 Updated bibliographic information.

 Antanas Vaitkus,
 2019-09-18

 Marked entry as a duplicate of entry 7200349.

 Antanas Vaitkus,
 2019-09-18
;
_cod_original_sg_symbol_H-M C2/c
_cod_database_code 7215577

loop_
_symmetry_equiv_pos_as_xyz
'x, y, z'
'-x, y, -z+1/2'
'x+1/2, y+1/2, z'
'-x+1/2, y+1/2, -z+1/2'
'-x, -y, -z'
'x, -y, z-1/2'
'-x+1/2, -y+1/2, -z'
'x+1/2, -y+1/2, z-1/2'

loop_
_atom_site_label
_atom_site_type_symbol
_atom_site_fract_x
_atom_site_fract_y
_atom_site_fract_z
_atom_site_U_iso_or_equiv
_atom_site_adp_type
_atom_site_occupancy
_atom_site_symmetry_multiplicity
_atom_site_calc_flag
_atom_site_refinement_flags
N1 N 0.50168(9) 0.3314(3) 0.09218(4) 0.0404(4) Uani 1 1 d .
H1 H 0.5079 0.4951 0.0876 0.048 Uiso 1 1 calc R
N2 N 0.82054(9) -0.2578(3) -0.15892(4) 0.0419(4) Uani 1 1 d .
H2 H 0.8165 -0.4186 -0.1528 0.050 Uiso 1 1 calc R
O1 O 0.52192(8) -0.0919(3) 0.07800(3) 0.0504(4) Uani 1 1 d .
O2 O 0.80903(11) 0.1724(3) -0.14573(4) 0.0664(5) Uani 1 1 d .
C1 C 0.52433(10) 0.1479(3) 0.07346(4) 0.0363(4) Uani 1 1 d .
C2 C 0.54963(11) 0.2623(4) 0.04500(5) 0.0425(5) Uani 1 1 d .
H2A H 0.5058 0.3092 0.0301 0.051 Uiso 1 1 calc .
H2B H 0.5773 0.4246 0.0508 0.051 Uiso 1 1 calc .
C3 C 0.59789(11) 0.0788(4) 0.02962(5) 0.0419(5) Uani 1 1 d .
H3A H 0.5725 -0.0904 0.0256 0.050 Uiso 1 1 calc .
H3B H 0.6443 0.0468 0.0437 0.050 Uiso 1 1 calc .
C4 C 0.61574(11) 0.1877(4) -0.00061(4) 0.0408(5) Uani 1 1 d .
H4A H 0.5692 0.2219 -0.0146 0.049 Uiso 1 1 calc .
H4B H 0.6416 0.3561 0.0035 0.049 Uiso 1 1 calc .
C5 C 0.66343(11) 0.0043(4) -0.01655(5) 0.0426(5) Uani 1 1 d .
H5A H 0.7106 -0.0254 -0.0028 0.051 Uiso 1 1 calc .
H5B H 0.6383 -0.1659 -0.0200 0.051 Uiso 1 1 calc .
C6 C 0.67946(11) 0.1077(4) -0.04717(4) 0.0418(5) Uani 1 1 d .
H6A H 0.7045 0.2781 -0.0437 0.050 Uiso 1 1 calc .
H6B H 0.6324 0.1365 -0.0610 0.050 Uiso 1 1 calc .
C7 C 0.72750(12) -0.0770(4) -0.06285(5) 0.0439(5) Uani 1 1 d .
H7A H 0.7030 -0.2486 -0.0659 0.053 Uiso 1 1 calc .
H7B H 0.7750 -0.1028 -0.0492 0.053 Uiso 1 1 calc .
C8 C 0.74232(12) 0.0238(4) -0.09393(4) 0.0425(5) Uani 1 1 d .
H8A H 0.6951 0.0437 -0.1079 0.051 Uiso 1 1 calc .
H8B H 0.7656 0.1976 -0.0911 0.051 Uiso 1 1 calc .
C9 C 0.79252(11) -0.1613(4) -0.10853(4) 0.0414(5) Uani 1 1 d .
H9A H 0.8398 -0.1809 -0.0946 0.050 Uiso 1 1 calc .
H9B H 0.7693 -0.3352 -0.1112 0.050 Uiso 1 1 calc .
C10 C 0.80747(11) -0.0639(4) -0.13940(4) 0.0402(5) Uani 1 1 d .
C11 C 0.46852(11) 0.2830(4) 0.11883(4) 0.0377(4) Uani 1 1 d .
F11 F 0.36690(11) 0.1839(3) 0.19438(4) 0.0919(6) Uani 1 1 d .
C12 C 0.41346(12) 0.4574(4) 0.12454(5) 0.0466(5) Uani 1 1 d .
H12 H 0.3992 0.5971 0.1109 0.056 Uiso 1 1 calc R
C13 C 0.37948(13) 0.4263(5) 0.15024(5) 0.0555(6) Uani 1 1 d .
H13 H 0.3426 0.5436 0.1541 0.067 Uiso 1 1 calc R
C14 C 0.40138(14) 0.2198(5) 0.16974(5) 0.0552(6) Uani 1 1 d .
C15 C 0.45654(14) 0.0458(5) 0.16511(5) 0.0565(6) Uani 1 1 d .
H15 H 0.4708 -0.0920 0.1790 0.068 Uiso 1 1 calc R
C16 C 0.49073(12) 0.0789(4) 0.13935(5) 0.0465(5) Uani 1 1 d .
H16 H 0.5285 -0.0364 0.1359 0.056 Uiso 1 1 calc R
F21 F 0.90466(13) -0.1728(4) -0.27342(4) 0.1101(7) Uani 1 1 d .
C21 C 0.84042(11) -0.2237(4) -0.18873(5) 0.0412(5) Uani 1 1 d .
C22 C 0.89079(14) -0.0335(5) -0.19419(6) 0.0594(6) Uani 1 1 d .
H22 H 0.9107 0.0835 -0.1785 0.071 Uiso 1 1 calc R
C23 C 0.91193(16) -0.0159(5) -0.22304(6) 0.0712(8) Uani 1 1 d .
H23 H 0.9457 0.1135 -0.2269 0.085 Uiso 1 1 calc R
C24 C 0.88274(17) -0.1893(5) -0.24544(6) 0.0673(7) Uani 1 1 d .
C25 C 0.83179(17) -0.3785(6) -0.24096(6) 0.0736(8) Uani 1 1 d .
H25 H 0.8118 -0.4931 -0.2569 0.088 Uiso 1 1 calc R
C26 C 0.81055(15) -0.3955(5) -0.21210(5) 0.0589(6) Uani 1 1 d .
H26 H 0.7760 -0.5233 -0.2085 0.071 Uiso 1 1 calc R

loop_
_atom_site_aniso_label
_atom_site_aniso_U_11
_atom_site_aniso_U_22
_atom_site_aniso_U_33
_atom_site_aniso_U_23
_atom_site_aniso_U_13
_atom_site_aniso_U_12
N1 0.0564(10) 0.0275(7) 0.0418(9) 0.0025(7) 0.0211(8) 0.0006(7)
N2 0.0606(10) 0.0279(8) 0.0415(9) 0.0032(7) 0.0207(8) 0.0014(7)
O1 0.0746(10) 0.0274(7) 0.0555(9) 0.0021(6) 0.0294(8) 0.0009(6)
O2 0.1186(15) 0.0292(7) 0.0641(10) 0.0056(7) 0.0514(10) 0.0048(8)
C1 0.0398(10) 0.0300(9) 0.0411(11) 0.0014(8) 0.0132(8) 0.0013(7)
C2 0.0544(12) 0.0332(9) 0.0433(11) 0.0040(8) 0.0180(9) 0.0037(8)
C3 0.0490(11) 0.0389(10) 0.0412(11) 0.0056(8) 0.0173(9) 0.0070(8)
C4 0.0476(11) 0.0385(10) 0.0388(10) 0.0043(8) 0.0150(9) 0.0038(8)
C5 0.0526(11) 0.0379(10) 0.0412(11) 0.0060(8) 0.0187(9) 0.0057(8)
C6 0.0512(11) 0.0393(10) 0.0382(10) 0.0071(8) 0.0172(9) 0.0062(9)
C7 0.0568(12) 0.0381(10) 0.0402(11) 0.0034(8) 0.0183(9) 0.0042(9)
C8 0.0577(12) 0.0345(10) 0.0392(11) 0.0047(8) 0.0196(9) 0.0076(8)
C9 0.0524(11) 0.0337(9) 0.0410(11) 0.0041(8) 0.0157(9) 0.0059(8)
C10 0.0509(11) 0.0309(9) 0.0429(11) 0.0015(8) 0.0197(9) 0.0021(8)
C11 0.0462(10) 0.0328(9) 0.0362(10) -0.0025(8) 0.0131(8) -0.0042(8)
F11 0.1350(15) 0.0884(11) 0.0695(10) 0.0044(9) 0.0666(10) -0.0109(10)
C12 0.0581(12) 0.0400(10) 0.0452(12) 0.0015(9) 0.0183(10) 0.0046(9)
C13 0.0639(14) 0.0504(13) 0.0589(14) -0.0072(11) 0.0296(11) -0.0003(11)
C14 0.0747(15) 0.0540(13) 0.0436(12) -0.0039(10) 0.0291(11) -0.0146(11)
C15 0.0810(16) 0.0472(12) 0.0424(12) 0.0088(10) 0.0136(11) -0.0072(12)
C16 0.0559(12) 0.0409(11) 0.0443(12) 0.0041(9) 0.0135(10) 0.0022(9)
F21 0.187(2) 0.0950(13) 0.0681(11) 0.0048(9) 0.0783(13) 0.0019(13)
C21 0.0529(12) 0.0342(10) 0.0404(11) 0.0014(8) 0.0187(9) 0.0056(8)
C22 0.0762(15) 0.0522(13) 0.0565(14) -0.0068(11) 0.0307(12) -0.0119(11)
C23 0.0955(19) 0.0559(14) 0.0754(18) 0.0028(13) 0.0525(16) -0.0083(13)
C24 0.105(2) 0.0597(15) 0.0467(13) 0.0084(12) 0.0391(14) 0.0136(14)
C25 0.108(2) 0.0683(17) 0.0491(14) -0.0132(12) 0.0279(14) -0.0046(15)
C26 0.0785(16) 0.0512(13) 0.0521(14) -0.0077(11) 0.0252(12) -0.0100(12)

loop_
_atom_type_symbol
_atom_type_description
_atom_type_scat_dispersion_real
_atom_type_scat_dispersion_imag
_atom_type_scat_source
C C 0.0033 0.0016 'International Tables Vol C Tables 4.2.6.8 and 6.1.1.4'
H H 0.0000 0.0000 'International Tables Vol C Tables 4.2.6.8 and 6.1.1.4'
N N 0.0061 0.0033 'International Tables Vol C Tables 4.2.6.8 and 6.1.1.4'
O O 0.0106 0.0060 'International Tables Vol C Tables 4.2.6.8 and 6.1.1.4'
F F 0.0171 0.0103 'International Tables Vol C Tables 4.2.6.8 and 6.1.1.4'

loop_
_geom_angle_atom_site_label_1
_geom_angle_atom_site_label_2
_geom_angle_atom_site_label_3
_geom_angle
C1 N1 C11 126.79(15)
C10 N2 C21 126.59(16)
O1 C1 N1 123.66(17)
O1 C1 C2 122.16(16)
N1 C1 C2 114.10(15)
C3 C2 C1 114.58(16)
C2 C3 C4 113.28(16)
C5 C4 C3 113.96(16)
C6 C5 C4 114.27(16)
C5 C6 C7 113.78(16)
C6 C7 C8 113.86(16)
C9 C8 C7 112.54(16)
C10 C9 C8 113.05(15)
O2 C10 N2 123.18(18)
O2 C10 C9 122.36(17)
N2 C10 C9 114.44(16)
C16 C11 C12 119.60(18)
C16 C11 N1 123.02(17)
C12 C11 N1 117.33(17)
C13 C12 C11 120.8(2)
C14 C13 C12 118.4(2)
F11 C14 C13 118.6(2)
F11 C14 C15 118.9(2)
C13 C14 C15 122.49(19)
C14 C15 C16 118.9(2)
C11 C16 C15 119.9(2)
C22 C21 C26 119.8(2)
C22 C21 N2 121.64(19)
C26 C21 N2 118.50(18)
C21 C22 C23 120.0(2)
C24 C23 C22 119.1(2)
C23 C24 F21 118.6(2)
C23 C24 C25 122.5(2)
F21 C24 C25 118.9(3)
C24 C25 C26 118.4(2)
C21 C26 C25 120.3(2)

loop_
_geom_bond_atom_site_label_1
_geom_bond_atom_site_label_2
_geom_bond_distance
N1 C1 1.345(2)
N1 C11 1.424(2)
N2 C10 1.346(2)
N2 C21 1.424(2)
O1 C1 1.225(2)
O2 C10 1.223(2)
C1 C2 1.515(2)
C2 C3 1.509(3)
C3 C4 1.519(3)
C4 C5 1.516(3)
C5 C6 1.513(3)
C6 C7 1.517(3)
C7 C8 1.520(3)
C8 C9 1.519(3)
C9 C10 1.507(2)
C11 C16 1.380(3)
C11 C12 1.384(3)
F11 C14 1.350(2)
C12 C13 1.382(3)
C13 C14 1.362(3)
C14 C15 1.371(3)
C15 C16 1.389(3)
F21 C24 1.355(3)
C21 C22 1.372(3)
C21 C26 1.379(3)
C22 C23 1.386(3)
C23 C24 1.353(4)
C24 C25 1.364(4)
C25 C26 1.387(3)
